data_4034793
loop_
_publ_author_name
'Liu, Zhuqing'
'Huang, Fei'
'Wu, Ping'
'Wang, Quannan'
'Yu, Zhengkun'

_publ_section_title
;
 Amide Bond Formation Assisted by Vicinal Alkylthio Migration in
 Enaminones: Metal- and CO-Free Synthesis of \a,\b-Unsaturated Amides.
;
_journal_issue 10
_journal_name_full 'The Journal of organic chemistry'
_journal_page_first 5731
_journal_page_last 5750
_journal_paper_doi 10.1021/acs.joc.8b00775
_journal_volume 83
_journal_year 2018
_chemical_formula_sum 'C15 H16 F3 N O4 S'
_chemical_formula_weight 363.35
_space_group_crystal_system monoclinic
_space_group_IT_number 14
_space_group_name_Hall '-P 2yn'
_space_group_name_H-M_alt 'P 1 21/n 1'
_atom_sites_solution_hydrogens mixed
_audit_creation_method SHELXL-2013
_cell_angle_alpha 90
_cell_angle_beta 107.984(10)
_cell_angle_gamma 90
_cell_formula_units_Z 4
_cell_length_a 7.4724(6)
_cell_length_b 24.2647(16)
_cell_length_c 10.0623(9)
_cell_measurement_reflns_used 2765
_cell_measurement_temperature 293(2)
_cell_measurement_theta_max 28.133
_cell_measurement_theta_min 3.800
_cell_volume 1735.3(3)
_computing_cell_refinement 'Bruker FRAMBO'
_computing_data_collection 'Bruker FRAMBO'
_computing_data_reduction 'Bruker SAINT'
_computing_molecular_graphics 'Bruker SHELXTL'
_computing_publication_material 'Bruker SHELXTL'
_computing_structure_refinement 'SHELXL-2013 (Sheldrick, 2013)'
_computing_structure_solution 'Bruker SHELXTL'
_diffrn_ambient_temperature 293(2)
_diffrn_measured_fraction_theta_full 0.999
_diffrn_measured_fraction_theta_max 0.999
_diffrn_measurement_device_type 'multiwire proportional'
_diffrn_measurement_method 'phi and omega scans'
_diffrn_radiation_type MoK\a
_diffrn_radiation_wavelength 0.71073
_diffrn_reflns_av_R_equivalents 0.0236
_diffrn_reflns_av_unetI/netI 0.0274
_diffrn_reflns_Laue_measured_fraction_full 0.999
_diffrn_reflns_Laue_measured_fraction_max 0.999
_diffrn_reflns_limit_h_max 9
_diffrn_reflns_limit_h_min -8
_diffrn_reflns_limit_k_max 28
_diffrn_reflns_limit_k_min -29
_diffrn_reflns_limit_l_max 8
_diffrn_reflns_limit_l_min -12
_diffrn_reflns_number 8977
_diffrn_reflns_point_group_measured_fraction_full 0.999
_diffrn_reflns_point_group_measured_fraction_max 0.999
_diffrn_reflns_theta_full 25.242
_diffrn_reflns_theta_max 25.491
_diffrn_reflns_theta_min 2.986
_exptl_absorpt_coefficient_mu 0.235
_exptl_absorpt_correction_T_max 28.133
_exptl_absorpt_correction_T_min 3.800
_exptl_absorpt_correction_type multi-scan
_exptl_absorpt_process_details sadabs
_exptl_crystal_colour colorless
_exptl_crystal_density_diffrn 1.391
_exptl_crystal_description prismatic
_exptl_crystal_F_000 752
_exptl_crystal_size_max 0.211
_exptl_crystal_size_mid 0.166
_exptl_crystal_size_min 0.123
_refine_diff_density_max 0.386
_refine_diff_density_min -0.329
_refine_diff_density_rms 0.044
_refine_ls_extinction_coef 0.0052(14)
_refine_ls_extinction_expression Fc^*^=kFc[1+0.001xFc^2^\l^3^/sin(2\q)]^-1/4^
_refine_ls_extinction_method SHELXL
_refine_ls_goodness_of_fit_ref 1.052
_refine_ls_hydrogen_treatment mixed
_refine_ls_matrix_type full
_refine_ls_number_parameters 252
_refine_ls_number_reflns 3218
_refine_ls_number_restraints 42
_refine_ls_restrained_S_all 1.160
_refine_ls_R_factor_all 0.0689
_refine_ls_R_factor_gt 0.0509
_refine_ls_shift/su_max 0.030
_refine_ls_shift/su_mean 0.002
_refine_ls_structure_factor_coef Fsqd
_refine_ls_weighting_details 'w=1/[\s^2^(Fo^2^)+(0.0576P)^2^+1.0728P] where P=(Fo^2^+2Fc^2^)/3'
_refine_ls_weighting_scheme calc
_refine_ls_wR_factor_gt 0.1259
_refine_ls_wR_factor_ref 0.1383
_reflns_Friedel_coverage 0.000
_reflns_number_gt 2472
_reflns_number_total 3218
_reflns_threshold_expression 'I > 2\s(I)'
_cod_data_source_file jo8b00775_si_002.cif
_cod_data_source_block HFE278-1
_cod_original_sg_symbol_H-M 'P 21/n'
_cod_database_code 4034793
_shelx_space_group_comment
; 
The symmetry employed for this shelxl refinement is uniquely defined 
by the following loop, which should always be used as a source of 
symmetry information in preference to the above space-group names. 
They are only intended as comments. 
;
_shelxl_version_number 2013-4

loop_
_space_group_symop_operation_xyz
'x, y, z'
'-x+1/2, y+1/2, -z+1/2'
'-x, -y, -z'
'x-1/2, -y-1/2, z-1/2'

loop_
_atom_site_label
_atom_site_type_symbol
_atom_site_fract_x
_atom_site_fract_y
_atom_site_fract_z
_atom_site_U_iso_or_equiv
_atom_site_adp_type
_atom_site_occupancy
_atom_site_site_symmetry_order
_atom_site_calc_flag
_atom_site_refinement_flags_posn
_atom_site_refinement_flags_adp
_atom_site_refinement_flags_occupancy
_atom_site_disorder_assembly
_atom_site_disorder_group
S1 S 0.36758(10) 0.22646(3) 1.10520(8) 0.0540(2) Uani 1 1 d . . . . .
O1 O 0.3081(2) 0.14002(8) 0.9172(2) 0.0616(6) Uani 1 1 d . . . . .
O2 O 0.5555(3) 0.24082(8) 0.84998(18) 0.0544(5) Uani 1 1 d . . . . .
O3 O 0.7133(2) 0.17905(7) 1.18074(17) 0.0447(4) Uani 1 1 d . . . . .
O4 O 0.5517(3) 0.10684(9) 1.2229(2) 0.0723(6) Uani 1 1 d . . . . .
N1 N 0.7931(3) 0.26267(9) 1.0441(2) 0.0456(5) Uani 1 1 d . . . . .
C1 C 0.5613(3) 0.19412(10) 1.0598(2) 0.0416(6) Uani 1 1 d . . . . .
C2 C 0.4771(3) 0.14432(10) 0.9643(3) 0.0447(6) Uani 1 1 d . . . . .
C3 C 0.6045(3) 0.10487(10) 0.9238(3) 0.0432(6) Uani 1 1 d . . . . .
C4 C 0.5260(4) 0.05561(11) 0.8625(3) 0.0581(7) Uani 1 1 d . . . . .
H4 H 0.4033 0.0468 0.8584 0.070 Uiso 1 1 calc R U . . .
C5 C 0.6268(4) 0.01998(12) 0.8081(4) 0.0668(9) Uani 1 1 d . . . . .
H5 H 0.5727 -0.0129 0.7674 0.080 Uiso 1 1 calc R U . . .
C6 C 0.8092(4) 0.03281(11) 0.8134(3) 0.0599(8) Uani 1 1 d . . . . .
C7 C 0.8914(4) 0.08042(11) 0.8776(3) 0.0580(7) Uani 1 1 d . . . . .
H7 H 1.0150 0.0886 0.8830 0.070 Uiso 1 1 calc R U . . .
C8 C 0.7906(4) 0.11622(10) 0.9342(3) 0.0492(6) Uani 1 1 d . . . . .
H8 H 0.8476 0.1480 0.9795 0.059 Uiso 1 1 calc R U . . .
C9 C 0.9128(6) -0.00382(18) 0.7449(6) 0.0905(12) Uani 1 1 d . . . . .
C10 C 0.6400(3) 0.23524(9) 0.9746(3) 0.0403(6) Uani 1 1 d . . . . .
C11 C 0.8788(4) 0.30496(11) 0.9794(3) 0.0555(7) Uani 1 1 d . . . . .
H11A H 0.7978 0.3117 0.8850 0.067 Uiso 1 1 calc R U . . .
H11B H 0.9984 0.2915 0.9736 0.067 Uiso 1 1 calc R U . . .
C12 C 0.9102(6) 0.35759(13) 1.0586(4) 0.0780(10) Uani 1 1 d . . . . .
H12A H 0.7927 0.3708 1.0662 0.117 Uiso 1 1 calc R U . . .
H12B H 0.9617 0.3844 1.0104 0.117 Uiso 1 1 calc R U . . .
H12C H 0.9965 0.3516 1.1503 0.117 Uiso 1 1 calc R U . . .
C13 C 0.6865(4) 0.13558(10) 1.2592(3) 0.0504(7) Uani 1 1 d . . . . .
C14 C 0.8469(5) 0.13077(12) 1.3896(3) 0.0668(9) Uani 1 1 d . . . . .
H14A H 0.8493 0.1623 1.4476 0.100 Uiso 1 1 calc R U . . .
H14B H 0.9625 0.1289 1.3669 0.100 Uiso 1 1 calc R U . . .
H14C H 0.8328 0.0980 1.4387 0.100 Uiso 1 1 calc R U . . .
C15 C 0.4910(5) 0.28030(12) 1.2201(3) 0.0634(8) Uani 1 1 d . . . . .
H15A H 0.5973 0.2649 1.2902 0.095 Uiso 1 1 calc R U . . .
H15B H 0.4081 0.2973 1.2643 0.095 Uiso 1 1 calc R U . . .
H15C H 0.5336 0.3074 1.1672 0.095 Uiso 1 1 calc R U . . .
F1 F 0.8689(10) 0.0014(3) 0.6144(6) 0.1452(17) Uani 0.7 1 d . U P A 1
F2 F 0.8752(6) -0.05902(12) 0.7632(5) 0.1115(12) Uani 0.7 1 d . U P A 1
F3 F 1.1014(6) -0.00583(19) 0.8138(7) 0.1175(14) Uani 0.7 1 d . U P A 1
F1' F 0.8121(18) -0.0320(5) 0.6414(17) 0.127(3) Uani 0.3 1 d . U P A 2
F2' F 1.037(2) -0.0293(5) 0.8159(16) 0.124(2) Uani 0.3 1 d . U P A 2
F3' F 1.0192(13) 0.0285(3) 0.6739(11) 0.1008(18) Uani 0.3 1 d . U P A 2
H1 H 0.844(4) 0.2556(10) 1.129(3) 0.043(7) Uiso 1 1 d . . . . .

loop_
_atom_site_aniso_label
_atom_site_aniso_U_11
_atom_site_aniso_U_22
_atom_site_aniso_U_33
_atom_site_aniso_U_23
_atom_site_aniso_U_13
_atom_site_aniso_U_12
S1 0.0525(4) 0.0596(5) 0.0503(4) -0.0043(3) 0.0165(3) 0.0042(3)
O1 0.0387(10) 0.0649(12) 0.0740(14) -0.0155(10) 0.0068(9) -0.0074(9)
O2 0.0603(12) 0.0598(11) 0.0339(10) 0.0032(8) 0.0010(8) -0.0046(9)
O3 0.0463(9) 0.0432(9) 0.0377(9) 0.0045(7) 0.0027(7) -0.0038(8)
O4 0.0830(15) 0.0586(12) 0.0700(14) 0.0127(11) 0.0157(12) -0.0210(12)
N1 0.0510(13) 0.0476(12) 0.0334(12) 0.0018(10) 0.0062(10) -0.0092(10)
C1 0.0428(13) 0.0423(13) 0.0353(13) 0.0004(10) 0.0057(10) -0.0006(11)
C2 0.0427(14) 0.0444(14) 0.0432(14) 0.0004(11) 0.0078(11) -0.0066(11)
C3 0.0435(13) 0.0386(13) 0.0441(14) 0.0002(11) 0.0084(11) -0.0057(11)
C4 0.0529(16) 0.0463(15) 0.076(2) -0.0080(14) 0.0209(15) -0.0163(13)
C5 0.069(2) 0.0425(15) 0.088(2) -0.0178(15) 0.0228(17) -0.0148(14)
C6 0.0648(18) 0.0470(15) 0.071(2) -0.0075(14) 0.0252(15) 0.0000(14)
C7 0.0466(15) 0.0543(16) 0.075(2) -0.0017(15) 0.0214(14) -0.0029(13)
C8 0.0476(15) 0.0395(13) 0.0567(17) -0.0044(12) 0.0107(12) -0.0078(11)
C9 0.089(3) 0.078(3) 0.102(3) -0.020(2) 0.026(2) 0.018(2)
C10 0.0448(13) 0.0378(12) 0.0356(13) -0.0014(10) 0.0085(11) 0.0030(11)
C11 0.0638(17) 0.0546(16) 0.0513(16) -0.0001(13) 0.0225(14) -0.0118(14)
C12 0.105(3) 0.0624(19) 0.067(2) -0.0058(16) 0.0281(19) -0.0278(19)
C13 0.0643(17) 0.0392(13) 0.0477(16) 0.0054(12) 0.0172(13) 0.0010(13)
C14 0.080(2) 0.0579(17) 0.0523(18) 0.0124(14) 0.0060(15) 0.0091(16)
C15 0.084(2) 0.0582(17) 0.0491(17) -0.0083(14) 0.0225(16) 0.0024(15)
F1 0.213(5) 0.135(4) 0.120(3) 0.005(3) 0.098(3) 0.051(4)
F2 0.124(3) 0.0533(17) 0.177(4) -0.030(2) 0.075(3) 0.0012(17)
F3 0.079(2) 0.090(3) 0.201(4) -0.042(3) 0.068(3) -0.0081(18)
F1' 0.154(5) 0.097(5) 0.150(5) -0.054(5) 0.075(5) -0.003(5)
F2' 0.128(5) 0.093(5) 0.168(4) -0.011(4) 0.068(4) 0.014(4)
F3' 0.117(4) 0.091(4) 0.136(4) -0.018(4) 0.099(3) 0.004(3)

loop_
_atom_type_symbol
_atom_type_description
_atom_type_scat_dispersion_real
_atom_type_scat_dispersion_imag
_atom_type_scat_source
C C 0.0033 0.0016 'International Tables Vol C Tables 4.2.6.8 and 6.1.1.4'
H H 0.0000 0.0000 'International Tables Vol C Tables 4.2.6.8 and 6.1.1.4'
N N 0.0061 0.0033 'International Tables Vol C Tables 4.2.6.8 and 6.1.1.4'
O O 0.0106 0.0060 'International Tables Vol C Tables 4.2.6.8 and 6.1.1.4'
F F 0.0171 0.0103 'International Tables Vol C Tables 4.2.6.8 and 6.1.1.4'
S S 0.1246 0.1234 'International Tables Vol C Tables 4.2.6.8 and 6.1.1.4'

loop_
_geom_angle_atom_site_label_1
_geom_angle_atom_site_label_2
_geom_angle_atom_site_label_3
_geom_angle
C15 S1 C1 100.62(14)
C13 O3 C1 117.9(2)
C10 N1 C11 123.0(2)
C10 N1 H1 118.9(18)
C11 N1 H1 118.2(18)
O3 C1 C10 107.34(19)
O3 C1 C2 113.03(19)
C10 C1 C2 108.07(19)
O3 C1 S1 112.31(16)
C10 C1 S1 109.19(16)
C2 C1 S1 106.80(16)
O1 C2 C3 121.0(2)
O1 C2 C1 119.0(2)
C3 C2 C1 119.9(2)
C4 C3 C8 118.7(2)
C4 C3 C2 117.1(2)
C8 C3 C2 124.1(2)
C5 C4 C3 120.8(3)
C5 C4 H4 119.6
C3 C4 H4 119.6
C4 C5 C6 120.0(3)
C4 C5 H5 120.0
C6 C5 H5 120.0
C7 C6 C5 120.0(3)
C7 C6 C9 120.1(3)
C5 C6 C9 119.8(3)
C6 C7 C8 120.1(3)
C6 C7 H7 120.0
C8 C7 H7 120.0
C7 C8 C3 120.3(2)
C7 C8 H8 119.9
C3 C8 H8 119.9
F2' C9 F1' 111.9(10)
F1 C9 F3 115.4(6)
F1 C9 F2 103.7(5)
F3 C9 F2 96.7(4)
F2' C9 F3' 97.7(8)
F1' C9 F3' 99.4(9)
F2' C9 C6 117.9(8)
F1 C9 C6 114.8(4)
F1' C9 C6 116.1(6)
F3 C9 C6 113.0(4)
F2 C9 C6 111.1(4)
F3' C9 C6 110.4(4)
O2 C10 N1 125.0(2)
O2 C10 C1 118.3(2)
N1 C10 C1 116.6(2)
N1 C11 C12 112.5(2)
N1 C11 H11A 109.1
C12 C11 H11A 109.1
N1 C11 H11B 109.1
C12 C11 H11B 109.1
H11A C11 H11B 107.8
C11 C12 H12A 109.5
C11 C12 H12B 109.5
H12A C12 H12B 109.5
C11 C12 H12C 109.5
H12A C12 H12C 109.5
H12B C12 H12C 109.5
O4 C13 O3 122.4(3)
O4 C13 C14 127.1(3)
O3 C13 C14 110.4(2)
C13 C14 H14A 109.5
C13 C14 H14B 109.5
H14A C14 H14B 109.5
C13 C14 H14C 109.5
H14A C14 H14C 109.5
H14B C14 H14C 109.5
S1 C15 H15A 109.5
S1 C15 H15B 109.5
H15A C15 H15B 109.5
S1 C15 H15C 109.5
H15A C15 H15C 109.5
H15B C15 H15C 109.5

loop_
_geom_bond_atom_site_label_1
_geom_bond_atom_site_label_2
_geom_bond_distance
S1 C15 1.799(3)
S1 C1 1.824(3)
O1 C2 1.208(3)
O2 C10 1.225(3)
O3 C13 1.369(3)
O3 C1 1.432(3)
O4 C13 1.186(3)
N1 C10 1.321(3)
N1 C11 1.464(3)
N1 H1 0.84(3)
C1 C10 1.545(3)
C1 C2 1.551(3)
C2 C3 1.492(4)
C3 C4 1.389(4)
C3 C8 1.390(4)
C4 C5 1.368(4)
C4 H4 0.9300
C5 C6 1.383(4)
C5 H5 0.9300
C6 C7 1.373(4)
C6 C9 1.481(5)
C7 C8 1.382(4)
C7 H7 0.9300
C8 H8 0.9300
C9 F2' 1.162(14)
C9 F1 1.258(6)
C9 F1' 1.279(12)
C9 F3 1.366(6)
C9 F2 1.392(6)
C9 F3' 1.453(9)
C11 C12 1.485(4)
C11 H11A 0.9700
C11 H11B 0.9700
C12 H12A 0.9600
C12 H12B 0.9600
C12 H12C 0.9600
C13 C14 1.484(4)
C14 H14A 0.9600
C14 H14B 0.9600
C14 H14C 0.9600
C15 H15A 0.9600
C15 H15B 0.9600
C15 H15C 0.9600

loop_
_geom_hbond_atom_site_label_D
_geom_hbond_atom_site_label_H
_geom_hbond_atom_site_label_A
_geom_hbond_distance_DH
_geom_hbond_distance_HA
_geom_hbond_distance_DA
_geom_hbond_angle_DHA
_geom_hbond_site_symmetry_A
N1 H1 O2 0.84(3) 2.30(3) 3.098(3) 160(2) 4_666
N1 H1 O2 0.84(3) 2.30(3) 3.098(3) 160(2) 4_666
N1 H1 O2 0.84(3) 2.30(3) 3.098(3) 160(2) 4_666
C14 H14B F2 0.96 2.65 3.417(5) 136.8 3_757
N1 H1 O2 0.84(3) 2.30(3) 3.098(3) 160(2) 4_666

loop_
_geom_torsion_atom_site_label_1
_geom_torsion_atom_site_label_2
_geom_torsion_atom_site_label_3
_geom_torsion_atom_site_label_4
_geom_torsion
C13 O3 C1 C10 -168.5(2)
C13 O3 C1 C2 -49.4(3)
C13 O3 C1 S1 71.5(2)
C15 S1 C1 O3 53.14(19)
C15 S1 C1 C10 -65.80(19)
C15 S1 C1 C2 177.58(17)
O3 C1 C2 O1 136.1(2)
C10 C1 C2 O1 -105.3(3)
S1 C1 C2 O1 12.1(3)
O3 C1 C2 C3 -48.2(3)
C10 C1 C2 C3 70.5(3)
S1 C1 C2 C3 -172.17(18)
O1 C2 C3 C4 -17.0(4)
C1 C2 C3 C4 167.4(2)
O1 C2 C3 C8 158.1(3)
C1 C2 C3 C8 -17.6(4)
C8 C3 C4 C5 -2.7(4)
C2 C3 C4 C5 172.5(3)
C3 C4 C5 C6 -0.1(5)
C4 C5 C6 C7 2.2(5)
C4 C5 C6 C9 -175.4(4)
C5 C6 C7 C8 -1.5(5)
C9 C6 C7 C8 176.2(3)
C6 C7 C8 C3 -1.4(4)
C4 C3 C8 C7 3.5(4)
C2 C3 C8 C7 -171.4(3)
C7 C6 C9 F2' 72.2(9)
C5 C6 C9 F2' -110.1(9)
C7 C6 C9 F1 -99.6(6)
C5 C6 C9 F1 78.1(7)
C7 C6 C9 F1' -150.9(10)
C5 C6 C9 F1' 26.8(11)
C7 C6 C9 F3 35.7(6)
C5 C6 C9 F3 -146.7(4)
C7 C6 C9 F2 143.2(4)
C5 C6 C9 F2 -39.2(6)
C7 C6 C9 F3' -38.8(7)
C5 C6 C9 F3' 138.8(6)
C11 N1 C10 O2 1.6(4)
C11 N1 C10 C1 -176.9(2)
O3 C1 C10 O2 158.1(2)
C2 C1 C10 O2 35.9(3)
S1 C1 C10 O2 -79.9(2)
O3 C1 C10 N1 -23.3(3)
C2 C1 C10 N1 -145.5(2)
S1 C1 C10 N1 98.7(2)
C10 N1 C11 C12 127.9(3)
C1 O3 C13 O4 8.1(4)
C1 O3 C13 C14 -172.2(2)
